data_2005734
loop_
_publ_author_name
'Evdokimov, A. G.'
'Frolow, F.'

_publ_contact_author
;
Artem G. Evdokimov
Structural Biology Dept.,
Weizmann Institute of Science,
Rehovot,
Israel
;
_publ_section_title
;
 Methyl \a-<small>D</small>-Lyxopyranoside
;
_journal_issue 12
_journal_name_full 'Acta Crystallographica Section C'
_journal_page_first 3218
_journal_page_last 3219
_journal_paper_doi 10.1107/S0108270196009122
_journal_volume 52
_journal_year 1996
_chemical_formula_analytical 'C6 H12 O5'
_chemical_formula_moiety 'C6 H12 O5'
_chemical_formula_structural 'C6 H12 O5'
_chemical_formula_sum 'C6 H12 O5'
_chemical_formula_weight 164.16
_chemical_melting_point 376
_chemical_name_common 'Me-alpha-D lyxopyranoside'
_chemical_name_systematic 'Methyl alpha-D lyxopyranoside'
_space_group_IT_number 19
_symmetry_cell_setting orthorhombic
_symmetry_space_group_name_Hall 'P 2ac 2ab'
_symmetry_space_group_name_H-M 'P 21 21 21'
_audit_creation_method SHELXL
_cell_angle_alpha 90.00
_cell_angle_beta 90.00
_cell_angle_gamma 90.00
_cell_formula_units_Z 4
_cell_length_a 5.806(1)
_cell_length_b 7.714(2)
_cell_length_c 17.081(3)
_cell_measurement_reflns_used 35
_cell_measurement_temperature 103(2)
_cell_measurement_theta_max 15
_cell_measurement_theta_min 6
_cell_volume 765.0(3)
_computing_cell_refinement 'AFC-5 (Molecular Structure Corporation, 1991)'
_computing_data_collection 'AFC-5 (Molecular Structure Corporation, 1991)'
_computing_data_reduction 'Xtal3.2 (Hall, Flack & Stewart, 1992)'
_computing_molecular_graphics 'SHELXTL-Plus (Sheldrick, 1991)'
_computing_publication_material SHELXL92
_computing_structure_refinement 'SHELXL92 (Sheldrick, 1993)'
_computing_structure_solution 'SHELXS86 (Sheldrick, 1990)'
_diffrn_ambient_temperature 103(2)
_diffrn_measurement_device 'Rigaku AFC-5R diffractometer'
_diffrn_measurement_method '\w scan'
_diffrn_radiation_monochromator graphite
_diffrn_radiation_source 'rotating anode'
_diffrn_radiation_type MoK\a
_diffrn_radiation_wavelength 0.71073
_diffrn_reflns_av_R_equivalents 0.0657
_diffrn_reflns_av_sigmaI/netI 0.0627
_diffrn_reflns_limit_h_max 7
_diffrn_reflns_limit_h_min -7
_diffrn_reflns_limit_k_max 10
_diffrn_reflns_limit_k_min -10
_diffrn_reflns_limit_l_max 22
_diffrn_reflns_limit_l_min -12
_diffrn_reflns_number 3646
_diffrn_reflns_theta_max 27.50
_diffrn_reflns_theta_min 2.38
_diffrn_standards_decay_% 1.5
_diffrn_standards_interval_count 200
_diffrn_standards_interval_time 180
_diffrn_standards_number 3
_exptl_absorpt_coefficient_mu 0.125
_exptl_absorpt_correction_type none
_exptl_crystal_colour colorless
_exptl_crystal_density_diffrn 1.425
_exptl_crystal_density_meas ?
_exptl_crystal_description prism
_exptl_crystal_F_000 352
_exptl_crystal_size_max 0.3
_exptl_crystal_size_mid 0.2
_exptl_crystal_size_min 0.2
_refine_diff_density_max 0.37
_refine_diff_density_min -0.37
_refine_ls_extinction_method none
_refine_ls_goodness_of_fit_all 1.073
_refine_ls_goodness_of_fit_obs 1.081
_refine_ls_hydrogen_treatment 'H atoms refined freely with individual isotropic displacement parameters'
_refine_ls_matrix_type full
_refine_ls_number_parameters 149
_refine_ls_number_reflns 1766
_refine_ls_number_restraints 0
_refine_ls_restrained_S_all 1.073
_refine_ls_restrained_S_obs 1.081
_refine_ls_R_factor_all 0.0599
_refine_ls_R_factor_obs 0.0577
_refine_ls_shift/esd_max -0.73
_refine_ls_shift/esd_mean 0.005
_refine_ls_structure_factor_coef Fsqd
_refine_ls_weighting_details 'w=1/[\s^2^(Fo^2^)+(0.103P)^2^+0.0579P] where P=(Fo^2^+2Fc^2^)/3'
_refine_ls_weighting_scheme calc
_refine_ls_wR_factor_all 0.1502
_refine_ls_wR_factor_obs 0.1464
_reflns_number_observed 1658
_reflns_number_total 1768
_reflns_observed_criterion >2sigma(I)
_cod_data_source_file bm1092.cif
_cod_data_source_block global
_cod_depositor_comments
;
The following automatic conversions were performed:
'_symmetry_cell_setting' value 'Orthorhombic' changed to 'orthorhombic'
according to '/home/saulius/struct/CIF-dictionaries/cif_core.dic'
dictionary named 'cif_core.dic' version 2.4.1 from 2010-06-29.

Automatic conversion script
Id: cif_fix_enum 1527 2010-12-29 10:47:43Z saulius 

The following automatic conversions were performed:

'_chemical_melting_point' value '376K' was changed to '376' - the
value should be numeric and without a unit
designator.

'_symmetry_cell_setting' value 'Orthorhombic' changed to
'orthorhombic' according to
/home/saulius/struct/CIF-dictionaries/cif_core.dic dictionary named
'cif_core.dic' version 2.4.1 from
2010-06-29.

'_geom_torsion_publ_flag' value 'Yes' changed to 'yes'
according to /home/saulius/struct/CIF-dictionaries/cif_core.dic
dictionary named 'cif_core.dic' version 2.4.1 from 2010-06-29 (4
times).

Automatic conversion script
Id: cif_fix_values 1715 2011-07-08 13:25:40Z adriana 

The following automatic conversions were performed:

'_exptl_crystal_density_meas' value 'not measured' was changed to '?'
- the value is perceived as not measured.

Automatic conversion script
Id: cif_fix_values 3008 2015-01-20 13:52:24Z robertas 

The following automatic conversions were performed:

'_refine_ls_weighting_scheme' value 'calc
w=1/[\s^2^(Fo^2^)+(0.103P)^2^+0.0579P] where P=(Fo^2^+2Fc^2^)/3' was
changed to 'calc'. New tag '_refine_ls_weighting_details' was
created. The value of the new tag was set to
'w=1/[\s^2^(Fo^2^)+(0.103P)^2^+0.0579P] where P=(Fo^2^+2Fc^2^)/3'.

Automatic conversion script
Id: cif_fix_values 3143 2015-03-26 13:38:13Z robertas 
;
_cod_database_code 2005734

loop_
_symmetry_equiv_pos_as_xyz
'x, y, z'
'-x+1/2, -y, z+1/2'
'-x, y+1/2, -z+1/2'
'x+1/2, -y+1/2, -z'

loop_
_atom_site_aniso_label
_atom_site_aniso_U_11
_atom_site_aniso_U_22
_atom_site_aniso_U_33
_atom_site_aniso_U_12
_atom_site_aniso_U_13
_atom_site_aniso_U_23
O4 0.0172(7) 0.0167(7) 0.0159(7) -0.0013(6) -0.0030(6) 0.0026(6)
O3 0.0173(8) 0.0202(7) 0.0158(7) 0.0058(6) 0.0061(6) 0.0026(6)
O2 0.0174(8) 0.0170(7) 0.0161(7) -0.0005(5) 0.0004(6) -0.0008(6)
O5 0.0196(8) 0.0270(8) 0.0150(7) -0.0031(6) 0.0051(6) -0.0014(6)
O1 0.0342(11) 0.0305(9) 0.0117(7) -0.0093(8) -0.0012(7) -0.0053(7)
C4 0.0135(9) 0.0143(8) 0.0108(9) -0.0011(7) 0.0003(7) -0.0002(7)
C3 0.0125(9) 0.0173(9) 0.0107(9) -0.0002(7) 0.0005(7) 0.0008(7)
C5 0.0174(10) 0.0216(10) 0.0168(10) 0.0033(8) 0.0025(8) -0.0026(8)
C1 0.0236(11) 0.0247(10) 0.0112(8) -0.0044(9) 0.0003(8) -0.0007(8)
C2 0.0154(9) 0.0188(9) 0.0117(9) -0.0010(7) -0.0039(8) 0.0021(8)
C6 0.060(2) 0.0386(14) 0.0134(10) -0.0125(14) 0.0043(11) -0.0096(11)

loop_
_atom_site_label
_atom_site_occupancy
_atom_site_fract_x
_atom_site_fract_y
_atom_site_fract_z
_atom_site_U_iso_or_equiv
_atom_site_thermal_displace_type
_atom_site_calc_flag
_atom_site_type_symbol
O4 1 0.1598(3) 0.6195(2) 0.21944(9) 0.0166(7) Uani d O
O3 1 0.5273(3) 0.3655(2) 0.23980(9) 0.0178(8) Uani d O
O2 1 0.2836(3) 0.1363(2) 0.34049(9) 0.0168(8) Uani d O
O5 1 0.0064(3) 0.4114(2) 0.40628(8) 0.0205(8) Uani d O
O1 1 0.3464(3) 0.5074(2) 0.46638(9) 0.0254(11) Uani d O
C4 1 0.1539(3) 0.4858(2) 0.27680(11) 0.0129(9) Uani d C
C3 1 0.3939(3) 0.4331(3) 0.30305(11) 0.0135(9) Uani d C
C5 1 0.0163(4) 0.5445(3) 0.34791(12) 0.0186(10) Uani d C
C1 1 0.2291(4) 0.3661(3) 0.43439(12) 0.0199(11) Uani d C
C2 1 0.3775(4) 0.2969(2) 0.36760(11) 0.0153(9) Uani d C
C6 1 0.2401(7) 0.5725(4) 0.5364(2) 0.037(2) Uani d C
H4 1 0.0750(42) 0.3871(29) 0.2541(12) 0.004(5) Uiso d H
H1 1 0.2026(55) 0.2729(40) 0.4712(15) 0.019(7) Uiso d H
H3 1 0.4707(47) 0.5329(32) 0.3229(15) 0.011(6) Uiso d H
H51 1 -0.1400(48) 0.5696(34) 0.3331(14) 0.011(6) Uiso d H
H2 1 0.5339(50) 0.2756(31) 0.3892(16) 0.016(6) Uiso d H
H52 1 0.0791(43) 0.6474(31) 0.3670(13) 0.005(5) Uiso d H
H24 1 0.2580(66) 0.6935(44) 0.2322(19) 0.032(8) Uiso d H
H22 1 0.1443(71) 0.1512(44) 0.3331(20) 0.037(9) Uiso d H
H23 1 0.5755(65) 0.4550(50) 0.2148(22) 0.042(10) Uiso d H
H61 1 0.3208(65) 0.6750(49) 0.5499(20) 0.041(10) Uiso d H
H62 1 0.0661(88) 0.5786(56) 0.5304(24) 0.057(12) Uiso d H
H63 1 0.2377(92) 0.4801(57) 0.5778(23) 0.060(12) Uiso d H

loop_
_atom_type_symbol
_atom_type_description
_atom_type_scat_dispersion_real
_atom_type_scat_dispersion_imag
_atom_type_scat_source
C C 0.0033 0.0016 'International Tables Vol C Tables 4.2.6.8 and 6.1.1.4'
H H 0.0000 0.0000 'International Tables Vol C Tables 4.2.6.8 and 6.1.1.4'
O O 0.0106 0.0060 'International Tables Vol C Tables 4.2.6.8 and 6.1.1.4'

loop_
_geom_angle_atom_site_label_1
_geom_angle_atom_site_label_2
_geom_angle_atom_site_label_3
_geom_angle
C4 O4 H24 109.(2)
C3 O3 H23 105.(2)
C2 O2 H22 108.(2)
C1 O5 C5 112.01(16)
C1 O1 C6 112.9(2)
O4 C4 C3 112.04(15)
O4 C4 C5 110.28(16)
C3 C4 C5 108.98(16)
O4 C4 H4 107.8(13)
C3 C4 H4 109.9(14)
C5 C4 H4 107.7(14)
O3 C3 C4 111.83(16)
O3 C3 C2 109.23(16)
C4 C3 C2 109.91(15)
O3 C3 H3 108.1(16)
C4 C3 H3 108.6(15)
C2 C3 H3 109.2(15)
O5 C5 C4 111.31(16)
O5 C5 H51 106.8(16)
C4 C5 H51 110.2(15)
O5 C5 H52 112.5(14)
C4 C5 H52 109.1(15)
H51 C5 H52 107.(2)
O1 C1 O5 112.53(19)
O1 C1 C2 106.84(18)
O5 C1 C2 110.30(17)
O1 C1 H1 113.8(17)
O5 C1 H1 104.9(19)
C2 C1 H1 108.4(18)
O2 C2 C3 112.70(16)
O2 C2 C1 109.22(17)
C3 C2 C1 109.56(17)
O2 C2 H2 109.0(14)
C3 C2 H2 109.0(15)
C1 C2 H2 107.2(16)
O1 C6 H61 106.(2)
O1 C6 H62 111.(2)
H61 C6 H62 119.(3)
O1 C6 H63 110.(3)
H61 C6 H63 115.(3)
H62 C6 H63 95.(4)

loop_
_geom_bond_atom_site_label_1
_geom_bond_atom_site_label_2
_geom_bond_distance
O4 C4 1.423(2)
O4 H24 0.84(4)
O3 C3 1.428(2)
O3 H23 0.86(4)
O2 C2 1.431(2)
O2 H22 0.83(4)
O5 C1 1.423(3)
O5 C5 1.432(3)
O1 C1 1.397(3)
O1 C6 1.437(3)
C4 C3 1.519(3)
C4 C5 1.523(3)
C4 H4 0.97(2)
C3 C2 1.526(3)
C3 H3 0.95(3)
C5 H51 0.96(3)
C5 H52 0.93(2)
C1 C2 1.526(3)
C1 H1 0.97(3)
C2 H2 0.99(3)
C6 H61 0.95(4)
C6 H62 1.02(5)
C6 H63 1.00(4)

loop_
_geom_torsion_atom_site_label_1
_geom_torsion_atom_site_label_2
_geom_torsion_atom_site_label_3
_geom_torsion_atom_site_label_4
_geom_torsion
_geom_torsion_publ_flag
C6 O1 C1 O5 66.12 no
C6 O1 C1 C2 -172.69 no
C5 O5 C1 O1 58.28 no
C5 O5 C1 C2 -60.92 no
C1 O5 C5 C4 61.16 yes
O1 C1 C2 C3 -64.94 no
O5 C1 C2 O2 -66.24 no
O5 C1 C2 C3 57.66 yes
O1 C1 C2 O2 171.16 no
O2 C2 C3 C4 66.58 no
C1 C2 C3 O3 -178.28 no
O2 C2 C3 O3 -56.46 no
C1 C2 C3 C4 -55.25 yes
O3 C3 C4 C5 176.07 no
C2 C3 C4 O4 176.90 no
O3 C3 C4 O4 -61.61 no
C2 C3 C4 C5 54.58 no
O4 C4 C5 O5 179.54 no
C3 C4 C5 O5 -57.08 yes

loop_
_cod_related_entry_id
_cod_related_entry_database
_cod_related_entry_code
1 ChemSpider 9031107
